data_4125852
loop_
_publ_author_name
'Lipke, Mark C.'
'Cheng, Tao'
'Wu, Yilei'
'Arslan, Hasan'
'Xiao, Hai'
'Wasielewski, Michael R.'
'Goddard, William A.'
'Stoddart, J. Fraser'

_publ_section_title
;
 Size-Matched Radical Multivalency.
;
_journal_name_full 'Journal of the American Chemical Society'
_journal_paper_doi 10.1021/jacs.6b09892
_journal_year 2017
_chemical_formula_moiety '2(F6 P), C48 H40 N4, 2(C6 H14 O)'
_chemical_formula_sum 'C60 H68 F12 N4 O2 P2'
_chemical_formula_weight 1167.12
_space_group_crystal_system orthorhombic
_space_group_IT_number 18
_space_group_name_Hall 'P 2 2ab'
_space_group_name_H-M_alt 'P 21 21 2'
_symmetry_space_group_name_Hall 'P 2 2ab'
_symmetry_space_group_name_H-M 'P 21 21 2'
_atom_sites_solution_hydrogens geom
_atom_sites_solution_primary direct
_audit_creation_date 2016-02-23
_audit_creation_method
;
Olex2 1.2
(compiled 2016.02.19 svn.r3266 for OlexSys, GUI svn.r5155)
;
_cell_angle_alpha 90
_cell_angle_beta 90
_cell_angle_gamma 90
_cell_formula_units_Z 2
_cell_length_a 18.9571(10)
_cell_length_b 11.2860(6)
_cell_length_c 13.8878(8)
_cell_measurement_reflns_used 9929
_cell_measurement_temperature 100
_cell_measurement_theta_max 68.06
_cell_measurement_theta_min 3.95
_cell_volume 2971.3(3)
_computing_cell_refinement 'SAINT v8.34A (Bruker, 2013)'
_computing_data_reduction 'SAINT v8.34A (Bruker, 2013)'
_computing_molecular_graphics 'Olex2 (Dolomanov et al., 2009)'
_computing_publication_material 'Olex2 (Dolomanov et al., 2009)'
_computing_structure_refinement 'XL (Sheldrick, 2008)'
_computing_structure_solution 'ShelXS (Sheldrick, 2008)'
_diffrn_ambient_temperature 100.0
_diffrn_measured_fraction_theta_full 0.991
_diffrn_measured_fraction_theta_max 0.989
_diffrn_measurement_device_type 'Bruker APEX-II CCD'
_diffrn_measurement_method '\f and \w scans'
_diffrn_radiation_type CuK\a
_diffrn_radiation_wavelength 1.54178
_diffrn_reflns_av_R_equivalents 0.0449
_diffrn_reflns_av_unetI/netI 0.0360
_diffrn_reflns_Laue_measured_fraction_full 0.991
_diffrn_reflns_Laue_measured_fraction_max 0.989
_diffrn_reflns_limit_h_max 22
_diffrn_reflns_limit_h_min -22
_diffrn_reflns_limit_k_max 13
_diffrn_reflns_limit_k_min -9
_diffrn_reflns_limit_l_max 16
_diffrn_reflns_limit_l_min -16
_diffrn_reflns_number 23489
_diffrn_reflns_point_group_measured_fraction_full 0.993
_diffrn_reflns_point_group_measured_fraction_max 0.991
_diffrn_reflns_theta_full 67.679
_diffrn_reflns_theta_max 68.055
_diffrn_reflns_theta_min 3.946
_diffrn_standards_number 0
_exptl_absorpt_coefficient_mu 1.378
_exptl_absorpt_correction_T_max 0.7083
_exptl_absorpt_correction_T_min 0.6205
_exptl_absorpt_correction_type multi-scan
_exptl_absorpt_process_details
;
SADABS-2014/5 (Bruker,2014/5) was used for absorption correction.
wR2(int) was 0.0889 before and 0.0621 after correction.
The Ratio of minimum to maximum transmission is 0.8760.
The \l/2 correction factor is 0.00150.
;
_exptl_crystal_colour 'dark violet'
_exptl_crystal_colour_modifier dark
_exptl_crystal_colour_primary violet
_exptl_crystal_density_diffrn 1.305
_exptl_crystal_description block
_exptl_crystal_F_000 1220
_exptl_crystal_size_max 0.1
_exptl_crystal_size_mid 0.1
_exptl_crystal_size_min 0.08
_refine_diff_density_max 1.095
_refine_diff_density_min -0.749
_refine_diff_density_rms 0.130
_refine_ls_abs_structure_details
;
 Refined as an inversion twin.
;
_refine_ls_abs_structure_Flack 0.14(7)
_refine_ls_extinction_method none
_refine_ls_goodness_of_fit_ref 1.099
_refine_ls_hydrogen_treatment constr
_refine_ls_matrix_type full
_refine_ls_number_parameters 366
_refine_ls_number_reflns 5338
_refine_ls_number_restraints 0
_refine_ls_restrained_S_all 1.099
_refine_ls_R_factor_all 0.0873
_refine_ls_R_factor_gt 0.0842
_refine_ls_shift/su_max 0.000
_refine_ls_shift/su_mean 0.000
_refine_ls_structure_factor_coef Fsqd
_refine_ls_weighting_details 'w=1/[\s^2^(Fo^2^)+(0.1608P)^2^+4.8993P] where P=(Fo^2^+2Fc^2^)/3'
_refine_ls_weighting_scheme calc
_refine_ls_wR_factor_gt 0.2506
_refine_ls_wR_factor_ref 0.2538
_reflns_Friedel_coverage 0.774
_reflns_Friedel_fraction_full 0.994
_reflns_Friedel_fraction_max 0.992
_reflns_number_gt 5009
_reflns_number_total 5338
_reflns_threshold_expression 'I > 2\s(I)'
_cod_data_source_file ja6b09892_si_004.cif
_cod_data_source_block ml4
_cod_database_code 4125852
_shelx_space_group_comment
;
The symmetry employed for this shelxl refinement is uniquely defined
by the following loop, which should always be used as a source of
symmetry information in preference to the above space-group names.
They are only intended as comments.
;
_olex2_refinement_description
;
1. Twinned data refinement
 Scales: 0.86(7) 0.14(7)
2. Fixed Uiso
 At 1.2 times of:
  All C(H) groups, All C(H,H) groups
 At 1.5 times of:
  All C(H,H,H) groups
3.a Ternary CH refined with riding coordinates:
 C010(H010), C013(H013)
3.b Secondary CH2 refined with riding coordinates:
 C00Q(H00A,H00C), C00R(H00G,H00I)
3.c Aromatic/amide H refined with riding coordinates:
 C00B(H00B), C00D(H00D), C00E(H00E), C00F(H00F), C00H(H00H), C00K(H00K),
 C00L(H00L), C00M(H00M), C00N(H00N), C00O(H00O), C00P(H00P), C00S(H00S),
 C00T(H00T), C00U(H00U), C00V(H00V), C00X(H00X)
3.d Idealised Me refined as rotating group:
 C00Z(H00J,H00Q,H00R), C011(H01A,H01B,H01C), C012(H01D,H01E,H01F), C014(H01G,
 H01H,H01I)
;
_shelx_shelxl_version_number 2014/7
_olex2_submission_special_instructions 'No special instructions were received'

loop_
_space_group_symop_operation_xyz
'x, y, z'
'-x, -y, z'
'-x+1/2, y+1/2, -z'
'x+1/2, -y+1/2, -z'

loop_
_atom_site_label
_atom_site_type_symbol
_atom_site_fract_x
_atom_site_fract_y
_atom_site_fract_z
_atom_site_U_iso_or_equiv
_atom_site_adp_type
_atom_site_occupancy
_atom_site_site_symmetry_order
_atom_site_calc_flag
_atom_site_refinement_flags_posn
P001 P 0.12466(7) 0.39883(12) 0.00816(14) 0.0259(4) Uani 1 1 d .
F002 F 0.1133(2) 0.5390(3) 0.0187(3) 0.0377(11) Uani 1 1 d .
F003 F 0.1382(2) 0.2594(3) -0.0025(5) 0.0476(12) Uani 1 1 d .
F004 F 0.2081(2) 0.4193(4) 0.0127(4) 0.0522(14) Uani 1 1 d .
F005 F 0.0425(2) 0.3794(4) 0.0031(5) 0.0622(16) Uani 1 1 d .
F006 F 0.1299(4) 0.4129(5) -0.1041(4) 0.0682(17) Uani 1 1 d .
F007 F 0.1221(4) 0.3847(6) 0.1201(4) 0.0677(16) Uani 1 1 d .
N008 N 0.1394(3) 0.7930(5) 0.8791(4) 0.0254(12) Uani 1 1 d .
N009 N 0.1483(3) 0.8104(5) 0.1236(4) 0.0261(12) Uani 1 1 d .
C00A C 0.2252(3) 0.6837(6) 0.4495(5) 0.0285(15) Uani 1 1 d .
C00B C 0.2677(3) 0.7387(6) 0.7097(5) 0.0287(14) Uani 1 1 d .
H00B H 0.3035 0.7771 0.7460 0.034 Uiso 1 1 calc R
C00C C 0.2187(3) 0.7107(6) 0.2465(5) 0.0273(14) Uani 1 1 d .
C00D C 0.2004(4) 0.5928(6) 0.3892(5) 0.0315(14) Uani 1 1 d .
H00D H 0.1851 0.5204 0.4171 0.038 Uiso 1 1 calc R
C00E C 0.2737(3) 0.7334(6) 0.6126(6) 0.0328(15) Uani 1 1 d .
H00E H 0.3133 0.7696 0.5828 0.039 Uiso 1 1 calc R
C00F C 0.0174(3) 0.8349(6) 0.8888(5) 0.0270(14) Uani 1 1 d .
H00F H -0.0294 0.8054 0.8939 0.032 Uiso 1 1 calc R
C00G C 0.0303(3) 0.9601(6) 0.1182(5) 0.0267(14) Uani 1 1 d .
C00H C 0.2490(4) 0.7883(6) 0.4038(5) 0.0332(15) Uani 1 1 d .
H00H H 0.2667 0.8515 0.4418 0.040 Uiso 1 1 calc R
C00I C 0.2247(4) 0.6775(6) 0.5555(5) 0.0301(15) Uani 1 1 d .
C00J C 0.2099(3) 0.6890(6) 0.7578(5) 0.0267(14) Uani 1 1 d .
C00K C 0.1681(4) 0.6200(6) 0.6035(5) 0.0308(14) Uani 1 1 d .
H00K H 0.1341 0.5779 0.5667 0.037 Uiso 1 1 calc R
C00L C 0.1562(4) 0.9287(6) 0.1195(5) 0.0277(14) Uani 1 1 d .
H00L H 0.2026 0.9604 0.1190 0.033 Uiso 1 1 calc R
C00M C 0.1978(4) 0.6059(6) 0.2919(5) 0.0316(14) Uani 1 1 d .
H00M H 0.1813 0.5419 0.2537 0.038 Uiso 1 1 calc R
C00N C 0.1002(4) 0.9935(6) 0.8765(5) 0.0280(14) Uani 1 1 d .
H00N H 0.1115 1.0755 0.8751 0.034 Uiso 1 1 calc R
C00O C 0.0809(4) 0.7628(6) 0.1256(5) 0.0261(14) Uani 1 1 d .
H00O H 0.0746 0.6794 0.1295 0.031 Uiso 1 1 calc R
C00P C 0.1615(4) 0.6237(6) 0.7009(5) 0.0304(14) Uani 1 1 d .
H00P H 0.1241 0.5820 0.7311 0.036 Uiso 1 1 calc R
C00Q C 0.1977(3) 0.7057(6) 0.8635(5) 0.0286(14) Uani 1 1 d .
H00A H 0.1851 0.6289 0.8933 0.034 Uiso 1 1 calc R
H00C H 0.2415 0.7349 0.8944 0.034 Uiso 1 1 calc R
C00R C 0.2094(3) 0.7304(6) 0.1420(5) 0.0300(14) Uani 1 1 d .
H00G H 0.2015 0.6535 0.1095 0.036 Uiso 1 1 calc R
H00I H 0.2528 0.7662 0.1150 0.036 Uiso 1 1 calc R
C00S C 0.0723(4) 0.7563(6) 0.8871(5) 0.0285(14) Uani 1 1 d .
H00S H 0.0627 0.6739 0.8917 0.034 Uiso 1 1 calc R
C00T C 0.2468(4) 0.8000(6) 0.3061(6) 0.0349(16) Uani 1 1 d .
H00T H 0.2648 0.8702 0.2774 0.042 Uiso 1 1 calc R
C00U C 0.0230(3) 0.8365(6) 0.1221(5) 0.0266(14) Uani 1 1 d .
H00U H -0.0229 0.8028 0.1224 0.032 Uiso 1 1 calc R
C00V C 0.1012(4) 1.0045(6) 0.1161(5) 0.0303(15) Uani 1 1 d .
H00V H 0.1094 1.0874 0.1123 0.036 Uiso 1 1 calc R
C00W C 0.0281(3) 0.9590(6) 0.8834(5) 0.0263(14) Uani 1 1 d .
C00X C 0.1534(4) 0.9126(7) 0.8720(5) 0.0296(15) Uani 1 1 d .
H00X H 0.2006 0.9389 0.8640 0.036 Uiso 1 1 calc R
O00Y O 0.4458(4) 0.7464(10) 0.5104(6) 0.089(3) Uani 1 1 d .
C00Z C 0.4672(8) 0.8465(17) 0.6570(10) 0.094(4) Uani 1 1 d .
H00J H 0.4436 0.9185 0.6341 0.141 Uiso 1 1 calc GR
H00Q H 0.5037 0.8679 0.7038 0.141 Uiso 1 1 calc GR
H00R H 0.4325 0.7943 0.6877 0.141 Uiso 1 1 calc GR
C010 C 0.4996(6) 0.7850(12) 0.5754(7) 0.067(3) Uani 1 1 d .
H010 H 0.5312 0.8418 0.5407 0.081 Uiso 1 1 calc R
C011 C 0.5426(8) 0.6811(14) 0.6071(9) 0.085(4) Uani 1 1 d .
H01A H 0.5126 0.6255 0.6426 0.127 Uiso 1 1 calc GR
H01B H 0.5809 0.7083 0.6489 0.127 Uiso 1 1 calc GR
H01C H 0.5625 0.6413 0.5505 0.127 Uiso 1 1 calc GR
C012 C 0.4542(8) 0.8302(15) 0.3530(9) 0.090(4) Uani 1 1 d .
H01D H 0.4037 0.8485 0.3524 0.134 Uiso 1 1 calc GR
H01E H 0.4701 0.8135 0.2872 0.134 Uiso 1 1 calc GR
H01F H 0.4804 0.8981 0.3786 0.134 Uiso 1 1 calc GR
C013 C 0.4671(6) 0.7241(13) 0.4151(8) 0.070(3) Uani 1 1 d .
H013 H 0.5185 0.7042 0.4142 0.084 Uiso 1 1 calc R
C014 C 0.4261(7) 0.6219(14) 0.3788(8) 0.086(4) Uani 1 1 d .
H01G H 0.4413 0.5497 0.4121 0.128 Uiso 1 1 calc GR
H01H H 0.4341 0.6130 0.3095 0.128 Uiso 1 1 calc GR
H01I H 0.3758 0.6353 0.3908 0.128 Uiso 1 1 calc GR

loop_
_atom_site_aniso_label
_atom_site_aniso_U_11
_atom_site_aniso_U_22
_atom_site_aniso_U_33
_atom_site_aniso_U_23
_atom_site_aniso_U_13
_atom_site_aniso_U_12
P001 0.0141(7) 0.0184(8) 0.0451(10) 0.0001(7) -0.0008(7) -0.0013(5)
F002 0.0266(19) 0.0193(18) 0.067(3) -0.0009(18) 0.000(2) 0.0005(14)
F003 0.0252(18) 0.0192(18) 0.099(4) 0.000(2) 0.003(3) 0.0010(14)
F004 0.0177(19) 0.028(2) 0.111(4) -0.007(2) -0.003(2) -0.0031(15)
F005 0.0164(19) 0.0251(19) 0.145(5) -0.007(3) -0.004(3) -0.0036(15)
F006 0.092(5) 0.049(3) 0.064(4) -0.008(3) -0.014(3) 0.014(3)
F007 0.082(4) 0.067(4) 0.055(3) 0.002(3) 0.005(3) 0.016(4)
N008 0.022(3) 0.024(3) 0.030(3) 0.000(2) -0.001(2) 0.005(2)
N009 0.021(3) 0.025(3) 0.032(3) -0.002(2) -0.003(2) 0.001(2)
C00A 0.015(3) 0.025(3) 0.045(4) 0.003(3) 0.003(3) -0.003(3)
C00B 0.019(3) 0.030(3) 0.037(4) -0.001(3) -0.004(3) -0.001(3)
C00C 0.018(3) 0.027(3) 0.037(4) 0.001(3) -0.001(3) 0.003(3)
C00D 0.035(3) 0.023(3) 0.037(4) -0.002(3) -0.002(3) 0.003(3)
C00E 0.021(3) 0.030(3) 0.047(4) 0.007(3) -0.001(3) -0.003(3)
C00F 0.023(3) 0.031(3) 0.028(3) -0.003(3) -0.005(3) 0.003(3)
C00G 0.024(3) 0.028(3) 0.027(3) 0.000(3) 0.003(3) 0.009(3)
C00H 0.032(4) 0.028(3) 0.039(4) -0.003(3) -0.009(3) -0.004(3)
C00I 0.029(4) 0.023(3) 0.038(4) 0.001(3) -0.003(3) 0.008(3)
C00J 0.017(3) 0.022(3) 0.042(4) 0.001(3) -0.005(3) 0.004(2)
C00K 0.026(3) 0.028(3) 0.039(4) -0.002(3) -0.007(3) -0.005(3)
C00L 0.022(3) 0.030(3) 0.031(3) 0.000(3) -0.003(3) 0.003(3)
C00M 0.033(3) 0.021(3) 0.041(4) -0.004(3) 0.000(3) 0.002(3)
C00N 0.024(3) 0.026(3) 0.034(3) 0.003(3) 0.001(3) 0.001(3)
C00O 0.027(3) 0.020(3) 0.032(3) -0.002(2) -0.002(3) 0.002(3)
C00P 0.023(3) 0.026(3) 0.042(4) -0.001(3) -0.002(3) -0.006(3)
C00Q 0.019(3) 0.024(3) 0.043(4) 0.000(3) 0.002(3) 0.007(2)
C00R 0.023(3) 0.024(3) 0.043(4) -0.003(3) 0.002(3) 0.004(3)
C00S 0.027(3) 0.031(3) 0.028(3) -0.002(3) 0.002(3) 0.004(3)
C00T 0.032(4) 0.030(3) 0.043(4) 0.004(3) -0.001(3) -0.008(3)
C00U 0.020(3) 0.029(3) 0.031(3) -0.002(3) 0.000(3) 0.002(3)
C00V 0.030(3) 0.026(3) 0.035(4) 0.000(3) -0.002(3) -0.001(3)
C00W 0.021(3) 0.033(3) 0.024(3) 0.000(3) 0.001(3) -0.004(3)
C00X 0.024(3) 0.032(4) 0.033(3) 0.000(3) 0.002(3) -0.004(3)
O00Y 0.064(4) 0.150(9) 0.053(4) -0.016(5) -0.003(4) -0.004(5)
C00Z 0.082(9) 0.120(13) 0.080(9) -0.005(8) -0.005(7) -0.006(9)
C010 0.056(6) 0.089(8) 0.057(6) -0.006(6) 0.005(5) -0.007(6)
C011 0.085(9) 0.097(10) 0.073(8) -0.007(7) -0.013(7) -0.013(8)
C012 0.082(9) 0.116(12) 0.070(8) -0.002(8) 0.005(7) 0.000(9)
C013 0.053(6) 0.094(8) 0.063(6) -0.001(6) 0.007(5) 0.009(6)
C014 0.091(9) 0.099(10) 0.067(7) -0.018(7) -0.013(6) 0.032(8)

loop_
_atom_type_symbol
_atom_type_description
_atom_type_scat_dispersion_real
_atom_type_scat_dispersion_imag
_atom_type_scat_source
C C 0.0181 0.0091 'International Tables Vol C Tables 4.2.6.8 and 6.1.1.4'
H H 0.0000 0.0000 'International Tables Vol C Tables 4.2.6.8 and 6.1.1.4'
N N 0.0311 0.0180 'International Tables Vol C Tables 4.2.6.8 and 6.1.1.4'
O O 0.0492 0.0322 'International Tables Vol C Tables 4.2.6.8 and 6.1.1.4'
F F 0.0727 0.0534 'International Tables Vol C Tables 4.2.6.8 and 6.1.1.4'
P P 0.2955 0.4335 'International Tables Vol C Tables 4.2.6.8 and 6.1.1.4'

loop_
_geom_angle_atom_site_label_1
_geom_angle_atom_site_label_2
_geom_angle_atom_site_label_3
_geom_angle
_geom_angle_site_symmetry_1
_geom_angle_site_symmetry_3
F003 P001 F002 178.5(2) . .
F003 P001 F004 89.3(2) . .
F004 P001 F002 89.3(2) . .
F005 P001 F002 90.5(2) . .
F005 P001 F003 91.0(2) . .
F005 P001 F004 179.6(3) . .
F006 P001 F002 90.0(3) . .
F006 P001 F003 89.9(3) . .
F006 P001 F004 87.8(3) . .
F006 P001 F005 91.9(4) . .
F007 P001 F002 90.3(3) . .
F007 P001 F003 89.8(3) . .
F007 P001 F004 90.4(3) . .
F007 P001 F005 90.0(4) . .
F007 P001 F006 178.1(3) . .
C00S N008 C00Q 120.6(6) . .
C00S N008 C00X 119.3(6) . .
C00X N008 C00Q 119.5(6) . .
C00L N009 C00O 119.2(6) . .
C00L N009 C00R 121.5(5) . .
C00O N009 C00R 118.6(5) . .
C00D C00A C00H 116.6(7) . .
C00D C00A C00I 123.9(7) . .
C00H C00A C00I 119.4(6) . .
C00E C00B H00B 119.2 . .
C00E C00B C00J 121.5(6) . .
C00J C00B H00B 119.2 . .
C00M C00C C00R 122.4(6) . .
C00M C00C C00T 116.6(7) . .
C00T C00C C00R 120.9(6) . .
C00A C00D H00D 119.2 . .
C00M C00D C00A 121.6(7) . .
C00M C00D H00D 119.2 . .
C00B C00E H00E 118.7 . .
C00B C00E C00I 122.5(7) . .
C00I C00E H00E 118.7 . .
C00S C00F H00F 119.0 . .
C00S C00F C00W 122.0(7) . .
C00W C00F H00F 119.0 . .
C00U C00G C00G 122.5(8) . 2_575
C00U C00G C00V 116.1(6) . .
C00V C00G C00G 121.4(8) . 2_575
C00A C00H H00H 119.4 . .
C00T C00H C00A 121.2(7) . .
C00T C00H H00H 119.4 . .
C00E C00I C00A 123.3(7) . .
C00E C00I C00K 116.8(7) . .
C00K C00I C00A 119.7(7) . .
C00B C00J C00P 116.6(7) . .
C00B C00J C00Q 122.5(6) . .
C00P C00J C00Q 120.8(6) . .
C00I C00K H00K 119.2 . .
C00P C00K C00I 121.5(6) . .
C00P C00K H00K 119.2 . .
N009 C00L H00L 118.5 . .
N009 C00L C00V 123.0(6) . .
C00V C00L H00L 118.5 . .
C00C C00M H00M 119.0 . .
C00D C00M C00C 122.0(7) . .
C00D C00M H00M 119.0 . .
C00W C00N H00N 119.0 . .
C00X C00N H00N 119.0 . .
C00X C00N C00W 122.0(7) . .
N009 C00O H00O 120.0 . .
C00U C00O N009 120.0(6) . .
C00U C00O H00O 120.0 . .
C00J C00P H00P 119.6 . .
C00K C00P C00J 120.8(6) . .
C00K C00P H00P 119.6 . .
N008 C00Q C00J 109.8(5) . .
N008 C00Q H00A 109.7 . .
N008 C00Q H00C 109.7 . .
C00J C00Q H00A 109.7 . .
C00J C00Q H00C 109.7 . .
H00A C00Q H00C 108.2 . .
N009 C00R H00G 109.5 . .
N009 C00R H00I 109.5 . .
C00C C00R N009 110.6(5) . .
C00C C00R H00G 109.5 . .
C00C C00R H00I 109.5 . .
H00G C00R H00I 108.1 . .
N008 C00S C00F 121.5(6) . .
N008 C00S H00S 119.2 . .
C00F C00S H00S 119.2 . .
C00C C00T H00T 119.1 . .
C00H C00T C00C 121.7(7) . .
C00H C00T H00T 119.1 . .
C00G C00U H00U 119.2 . .
C00O C00U C00G 121.6(6) . .
C00O C00U H00U 119.2 . .
C00G C00V H00V 119.9 . .
C00L C00V C00G 120.1(6) . .
C00L C00V H00V 119.9 . .
C00F C00W C00N 114.3(6) . .
C00W C00W C00F 122.7(8) 2_575 .
C00W C00W C00N 123.0(8) 2_575 .
N008 C00X H00X 119.6 . .
C00N C00X N008 120.7(6) . .
C00N C00X H00X 119.6 . .
C013 O00Y C010 116.3(9) . .
H00J C00Z H00Q 109.5 . .
H00J C00Z H00R 109.5 . .
H00Q C00Z H00R 109.5 . .
C010 C00Z H00J 109.5 . .
C010 C00Z H00Q 109.5 . .
C010 C00Z H00R 109.5 . .
O00Y C010 C00Z 109.4(11) . .
O00Y C010 H010 108.6 . .
O00Y C010 C011 109.7(11) . .
C00Z C010 H010 108.6 . .
C00Z C010 C011 111.9(11) . .
C011 C010 H010 108.6 . .
C010 C011 H01A 109.5 . .
C010 C011 H01B 109.5 . .
C010 C011 H01C 109.5 . .
H01A C011 H01B 109.5 . .
H01A C011 H01C 109.5 . .
H01B C011 H01C 109.5 . .
H01D C012 H01E 109.5 . .
H01D C012 H01F 109.5 . .
H01E C012 H01F 109.5 . .
C013 C012 H01D 109.5 . .
C013 C012 H01E 109.5 . .
C013 C012 H01F 109.5 . .
O00Y C013 C012 110.6(12) . .
O00Y C013 H013 109.4 . .
O00Y C013 C014 108.0(10) . .
C012 C013 H013 109.4 . .
C014 C013 C012 110.0(11) . .
C014 C013 H013 109.4 . .
C013 C014 H01G 109.5 . .
C013 C014 H01H 109.5 . .
C013 C014 H01I 109.5 . .
H01G C014 H01H 109.5 . .
H01G C014 H01I 109.5 . .
H01H C014 H01I 109.5 . .

loop_
_geom_bond_atom_site_label_1
_geom_bond_atom_site_label_2
_geom_bond_distance
_geom_bond_site_symmetry_2
P001 F002 1.603(4) .
P001 F003 1.601(4) .
P001 F004 1.601(4) .
P001 F005 1.574(4) .
P001 F006 1.570(6) .
P001 F007 1.563(6) .
N008 C00Q 1.496(8) .
N008 C00S 1.344(9) .
N008 C00X 1.379(9) .
N009 C00L 1.345(9) .
N009 C00O 1.387(9) .
N009 C00R 1.491(8) .
C00A C00D 1.405(10) .
C00A C00H 1.414(10) .
C00A C00I 1.474(9) .
C00B H00B 0.9500 .
C00B C00E 1.356(10) .
C00B C00J 1.400(10) .
C00C C00M 1.398(10) .
C00C C00R 1.479(10) .
C00C C00T 1.408(10) .
C00D H00D 0.9500 .
C00D C00M 1.360(10) .
C00E H00E 0.9500 .
C00E C00I 1.375(10) .
C00F H00F 0.9500 .
C00F C00S 1.367(9) .
C00F C00W 1.417(10) .
C00G C00G 1.459(12) 2_575
C00G C00U 1.403(10) .
C00G C00V 1.435(10) .
C00H H00H 0.9500 .
C00H C00T 1.364(11) .
C00I C00K 1.419(10) .
C00J C00P 1.418(9) .
C00J C00Q 1.498(10) .
C00K H00K 0.9500 .
C00K C00P 1.359(10) .
C00L H00L 0.9500 .
C00L C00V 1.350(10) .
C00M H00M 0.9500 .
C00N H00N 0.9500 .
C00N C00W 1.424(9) .
C00N C00X 1.362(10) .
C00O H00O 0.9500 .
C00O C00U 1.378(9) .
C00P H00P 0.9500 .
C00Q H00A 0.9900 .
C00Q H00C 0.9900 .
C00R H00G 0.9900 .
C00R H00I 0.9900 .
C00S H00S 0.9500 .
C00T H00T 0.9500 .
C00U H00U 0.9500 .
C00V H00V 0.9500 .
C00W C00W 1.411(14) 2_575
C00X H00X 0.9500 .
O00Y C010 1.430(14) .
O00Y C013 1.406(13) .
C00Z H00J 0.9800 .
C00Z H00Q 0.9800 .
C00Z H00R 0.9800 .
C00Z C010 1.464(18) .
C010 H010 1.0000 .
C010 C011 1.49(2) .
C011 H01A 0.9800 .
C011 H01B 0.9800 .
C011 H01C 0.9800 .
C012 H01D 0.9800 .
C012 H01E 0.9800 .
C012 H01F 0.9800 .
C012 C013 1.50(2) .
C013 H013 1.0000 .
C013 C014 1.48(2) .
C014 H01G 0.9800 .
C014 H01H 0.9800 .
C014 H01I 0.9800 .

loop_
_twin_individual_id
_twin_individual_mass_fraction_refined
1 0.86(7)
2 0.14(7)
